data_8107125
loop_
_publ_author_name
'Liu, Feng'
'Li, Guo-Xing'

_publ_section_title
;
 The crystal structure of dichlorido
 (1,3-dimesityl-1H-3\l4-imidazol-2-yl)(isoquinoline-\kN)palladium(IV) --
 ethylacetate (1/1), C34H39Cl2N3O2Pd
;
_journal_issue 4
_journal_name_full 'Zeitschrift f\"ur Kristallographie - New Crystal Structures'
_journal_page_first 1143
_journal_page_last 1144
_journal_paper_doi 10.1515/ncrs-2016-0093
_journal_volume 231
_journal_year 2016
_chemical_formula_moiety 'C30 H31 Cl2 N3 Pd, C4 H8 O2'
_chemical_formula_sum 'C34 H39 Cl2 N3 O2 Pd'
_chemical_formula_weight 698.98
_space_group_IT_number 2
_space_group_name_Hall '-P 1'
_space_group_name_H-M_alt 'P -1'
_symmetry_cell_setting triclinic
_symmetry_space_group_name_Hall '-P 1'
_symmetry_space_group_name_H-M 'P -1'
_atom_sites_solution_hydrogens geom
_atom_sites_solution_primary direct
_atom_sites_solution_secondary difmap
_cell_angle_alpha 85.0340(10)
_cell_angle_beta 89.1230(10)
_cell_angle_gamma 79.5190(10)
_cell_formula_units_Z 2
_cell_length_a 10.3988(8)
_cell_length_b 12.1983(10)
_cell_length_c 12.9114(10)
_cell_measurement_reflns_used 9846
_cell_measurement_temperature 100(2)
_cell_measurement_theta_max 28.44
_cell_measurement_theta_min 2.38
_cell_volume 1604.4(2)
_computing_cell_refinement 'SAINT (Bruker, 2002)'
_computing_data_collection 'SMART (Bruker, 2002)'
_computing_data_reduction SAINT
_computing_molecular_graphics 'XP (Bruker, 2002)'
_computing_publication_material 'SHELXL-97 (Bruker, 2002)'
_computing_structure_refinement 'SHELXL-97 (Sheldrick, 1997)'
_computing_structure_solution 'SHELXS-97 (Sheldrick, 1997)'
_diffrn_ambient_temperature 100(2)
_diffrn_measured_fraction_theta_full 0.994
_diffrn_measured_fraction_theta_max 0.994
_diffrn_measurement_device_type 'Bruker APEX II area-detector diffractometer'
_diffrn_measurement_method '\f and \w scans'
_diffrn_radiation_monochromator graphite
_diffrn_radiation_source 'fine-focus sealed tube'
_diffrn_radiation_type MoK\a
_diffrn_radiation_wavelength 0.71073
_diffrn_reflns_av_R_equivalents 0.0300
_diffrn_reflns_av_sigmaI/netI 0.0252
_diffrn_reflns_limit_h_max 12
_diffrn_reflns_limit_h_min -12
_diffrn_reflns_limit_k_max 15
_diffrn_reflns_limit_k_min -15
_diffrn_reflns_limit_l_max 15
_diffrn_reflns_limit_l_min -15
_diffrn_reflns_number 23502
_diffrn_reflns_theta_full 26.00
_diffrn_reflns_theta_max 26.00
_diffrn_reflns_theta_min 1.58
_exptl_absorpt_coefficient_mu 0.780
_exptl_absorpt_correction_T_max 0.8289
_exptl_absorpt_correction_T_min 0.7666
_exptl_absorpt_correction_type multi-scan
_exptl_absorpt_process_details 'SADABS (Bruker, 2002)'
_exptl_crystal_colour Yellow
_exptl_crystal_density_diffrn 1.447
_exptl_crystal_density_method 'not measured'
_exptl_crystal_description Block
_exptl_crystal_F_000 720
_exptl_crystal_size_max 0.36
_exptl_crystal_size_mid 0.29
_exptl_crystal_size_min 0.25
_refine_diff_density_max 1.433
_refine_diff_density_min -1.233
_refine_diff_density_rms 0.136
_refine_ls_extinction_method none
_refine_ls_goodness_of_fit_ref 1.073
_refine_ls_hydrogen_treatment constr
_refine_ls_matrix_type full
_refine_ls_number_parameters 387
_refine_ls_number_reflns 6252
_refine_ls_number_restraints 20
_refine_ls_restrained_S_all 1.089
_refine_ls_R_factor_all 0.0483
_refine_ls_R_factor_gt 0.0472
_refine_ls_shift/su_max 0.002
_refine_ls_shift/su_mean 0.000
_refine_ls_structure_factor_coef Fsqd
_refine_ls_weighting_details 'calc w=1/[\s^2^(Fo^2^)+(0.0630P)^2^+6.5139P] where P=(Fo^2^+2Fc^2^)/3'
_refine_ls_weighting_scheme calc
_refine_ls_wR_factor_gt 0.1276
_refine_ls_wR_factor_ref 0.1285
_reflns_number_gt 6025
_reflns_number_total 6252
_reflns_threshold_expression I>2\s(I)
_cod_data_source_file suppl_ncrs-2016-0093_suppl.cif
_cod_data_source_block mo_2
_cod_depositor_comments
;
The following automatic conversions were performed:

data item '_exptl_absorpt_correction_type' value 'Multi-scan' was
changed to 'multi-scan' in accordance with the built-in table derived
from the CIF Core dictionary named 'cif_core.dic' version 2.4.5 last
updated on 2014-11-21.

data item '_symmetry_cell_setting' value 'Triclinic' was changed to
'triclinic' in accordance with the built-in table derived from the
CIF Core dictionary named 'cif_core.dic' version 2.4.5 last updated
on 2014-11-21.

Automatic conversion script
Id: cif_fix_values 8738 2021-04-28 16:35:53Z antanas 
;
_cod_database_code 8107125

loop_
_symmetry_equiv_pos_as_xyz
'x, y, z'
'-x, -y, -z'

loop_
_atom_site_label
_atom_site_type_symbol
_atom_site_fract_x
_atom_site_fract_y
_atom_site_fract_z
_atom_site_U_iso_or_equiv
_atom_site_adp_type
_atom_site_occupancy
_atom_site_symmetry_multiplicity
_atom_site_calc_flag
_atom_site_refinement_flags
_atom_site_disorder_assembly
_atom_site_disorder_group
Pd1 Pd 0.82296(2) 0.70146(2) 0.286380(19) 0.01490(11) Uani 1 1 d . . .
Cl1 Cl 1.01134(9) 0.56828(8) 0.29814(8) 0.0277(2) Uani 1 1 d . . .
Cl2 Cl 0.63190(9) 0.83147(8) 0.26674(7) 0.0230(2) Uani 1 1 d . . .
O1 O 0.5217(10) 0.6470(9) 0.9554(9) 0.164(4) Uani 1 1 d U . .
O2 O 0.6764(5) 0.7099(4) 0.9922(4) 0.0708(13) Uani 1 1 d D . .
N1 N 1.0131(3) 0.8531(3) 0.2124(2) 0.0171(6) Uani 1 1 d . . .
N2 N 0.9344(3) 0.8842(3) 0.3638(2) 0.0174(6) Uani 1 1 d . . .
N3 N 0.7127(3) 0.5747(3) 0.3093(2) 0.0186(6) Uani 1 1 d . . .
C1 C 0.9276(3) 0.8210(3) 0.2836(3) 0.0157(7) Uani 1 1 d . . .
C2 C 1.0253(4) 0.9544(3) 0.3432(3) 0.0232(8) Uani 1 1 d . . .
H2 H 1.0480 1.0048 0.3866 0.028 Uiso 1 1 calc R . .
C3 C 1.0732(4) 0.9349(3) 0.2488(3) 0.0231(8) Uani 1 1 d . . .
H3 H 1.1356 0.9698 0.2138 0.028 Uiso 1 1 calc R . .
C4 C 1.0402(4) 0.8137(3) 0.1107(3) 0.0168(7) Uani 1 1 d . . .
C5 C 0.9504(4) 0.8531(3) 0.0308(3) 0.0172(7) Uani 1 1 d . . .
C6 C 0.9823(4) 0.8169(3) -0.0675(3) 0.0193(7) Uani 1 1 d . . .
H6 H 0.9229 0.8403 -0.1216 0.023 Uiso 1 1 calc R . .
C7 C 1.0995(4) 0.7472(3) -0.0872(3) 0.0215(8) Uani 1 1 d . . .
C8 C 1.1876(4) 0.7132(3) -0.0058(3) 0.0230(8) Uani 1 1 d . . .
H8 H 1.2672 0.6676 -0.0185 0.028 Uiso 1 1 calc R . .
C9 C 1.1600(4) 0.7455(3) 0.0943(3) 0.0205(7) Uani 1 1 d . . .
C10 C 0.8262(4) 0.9342(3) 0.0476(3) 0.0225(8) Uani 1 1 d . . .
H10A H 0.7707 0.8991 0.0949 0.034 Uiso 1 1 calc R . .
H10B H 0.7819 0.9563 -0.0176 0.034 Uiso 1 1 calc R . .
H10C H 0.8466 0.9990 0.0764 0.034 Uiso 1 1 calc R . .
C11 C 1.1301(5) 0.7093(4) -0.1941(3) 0.0326(9) Uani 1 1 d . . .
H11A H 1.2232 0.6939 -0.2038 0.049 Uiso 1 1 calc R . .
H11B H 1.0914 0.7672 -0.2454 0.049 Uiso 1 1 calc R . .
H11C H 1.0953 0.6427 -0.2014 0.049 Uiso 1 1 calc R . .
C12 C 1.2588(4) 0.7069(4) 0.1799(3) 0.0299(9) Uani 1 1 d . . .
H12A H 1.3289 0.6528 0.1554 0.045 Uiso 1 1 calc R . .
H12B H 1.2176 0.6736 0.2384 0.045 Uiso 1 1 calc R . .
H12C H 1.2930 0.7698 0.2003 0.045 Uiso 1 1 calc R . .
C13 C 0.8557(4) 0.8866(3) 0.4569(3) 0.0164(7) Uani 1 1 d . . .
C14 C 0.7513(4) 0.9752(3) 0.4637(3) 0.0202(7) Uani 1 1 d . . .
C15 C 0.6792(4) 0.9795(3) 0.5560(3) 0.0220(8) Uani 1 1 d . . .
H15 H 0.6088 1.0378 0.5620 0.026 Uiso 1 1 calc R . .
C16 C 0.7101(4) 0.8991(3) 0.6390(3) 0.0214(8) Uani 1 1 d . . .
C17 C 0.8154(4) 0.8120(3) 0.6288(3) 0.0193(7) Uani 1 1 d . . .
H17 H 0.8359 0.7574 0.6839 0.023 Uiso 1 1 calc R . .
C18 C 0.8912(4) 0.8039(3) 0.5387(3) 0.0180(7) Uani 1 1 d . . .
C19 C 0.7177(4) 1.0659(3) 0.3767(3) 0.0287(9) Uani 1 1 d . . .
H19A H 0.6297 1.1045 0.3853 0.043 Uiso 1 1 calc R . .
H19B H 0.7253 1.0332 0.3114 0.043 Uiso 1 1 calc R . .
H19C H 0.7768 1.1178 0.3778 0.043 Uiso 1 1 calc R . .
C20 C 0.6321(4) 0.9061(4) 0.7384(3) 0.0298(9) Uani 1 1 d . . .
H20A H 0.5629 0.8640 0.7354 0.045 Uiso 1 1 calc R . .
H20B H 0.5954 0.9829 0.7469 0.045 Uiso 1 1 calc R . .
H20C H 0.6883 0.8759 0.7962 0.045 Uiso 1 1 calc R . .
C21 C 1.0088(4) 0.7132(3) 0.5332(3) 0.0249(8) Uani 1 1 d . . .
H21A H 1.0867 0.7445 0.5371 0.037 Uiso 1 1 calc R . .
H21B H 1.0079 0.6796 0.4688 0.037 Uiso 1 1 calc R . .
H21C H 1.0072 0.6574 0.5902 0.037 Uiso 1 1 calc R . .
C22 C 0.6188(4) 0.5611(3) 0.2405(3) 0.0217(8) Uani 1 1 d . . .
H22 H 0.6097 0.6056 0.1779 0.026 Uiso 1 1 calc R . .
C23 C 0.5388(4) 0.4856(3) 0.2597(3) 0.0225(8) Uani 1 1 d . . .
H23 H 0.4789 0.4768 0.2097 0.027 Uiso 1 1 calc R . .
C24 C 0.5466(4) 0.4201(3) 0.3563(3) 0.0188(7) Uani 1 1 d . . .
C25 C 0.4599(4) 0.3453(3) 0.3866(3) 0.0233(8) Uani 1 1 d . . .
H25 H 0.3959 0.3349 0.3407 0.028 Uiso 1 1 calc R . .
C26 C 0.4706(4) 0.2889(3) 0.4827(3) 0.0247(8) Uani 1 1 d . . .
H26 H 0.4124 0.2413 0.5025 0.030 Uiso 1 1 calc R . .
C27 C 0.5691(4) 0.3016(3) 0.5533(3) 0.0230(8) Uani 1 1 d . . .
H27 H 0.5757 0.2616 0.6182 0.028 Uiso 1 1 calc R . .
C28 C 0.6545(4) 0.3722(3) 0.5263(3) 0.0203(7) Uani 1 1 d . . .
H28 H 0.7191 0.3801 0.5727 0.024 Uiso 1 1 calc R . .
C29 C 0.6439(3) 0.4334(3) 0.4274(3) 0.0170(7) Uani 1 1 d . . .
C30 C 0.7255(3) 0.5115(3) 0.3981(3) 0.0190(7) Uani 1 1 d . . .
H30 H 0.7914 0.5187 0.4435 0.023 Uiso 1 1 calc R . .
C31 C 0.4890(5) 0.8415(5) 0.9922(4) 0.0433(12) Uani 1 1 d . . .
H31A H 0.3963 0.8484 0.9832 0.065 Uiso 1 1 calc R . .
H31B H 0.5203 0.8977 0.9471 0.065 Uiso 1 1 calc R . .
H31C H 0.5074 0.8512 1.0631 0.065 Uiso 1 1 calc R . .
C32 C 0.5545(7) 0.7303(6) 0.9664(6) 0.0633(19) Uani 1 1 d . . .
C33 C 0.7630(14) 0.5986(11) 0.9827(9) 0.138(5) Uani 1 1 d DU . .
H33A H 0.8350 0.5906 1.0314 0.165 Uiso 1 1 calc R . .
H33B H 0.7133 0.5402 1.0030 0.165 Uiso 1 1 calc R . .
C34 C 0.8164(11) 0.5814(9) 0.8797(8) 0.125(4) Uani 1 1 d DU . .
H34A H 0.7487 0.5697 0.8345 0.188 Uiso 1 1 calc R . .
H34B H 0.8853 0.5171 0.8836 0.188 Uiso 1 1 calc R . .
H34C H 0.8506 0.6462 0.8529 0.188 Uiso 1 1 calc R . .

loop_
_atom_site_aniso_label
_atom_site_aniso_U_11
_atom_site_aniso_U_22
_atom_site_aniso_U_33
_atom_site_aniso_U_23
_atom_site_aniso_U_13
_atom_site_aniso_U_12
Pd1 0.01719(16) 0.01385(16) 0.01499(16) -0.00151(10) 0.00203(10) -0.00637(11)
Cl1 0.0221(5) 0.0189(4) 0.0417(6) -0.0027(4) 0.0042(4) -0.0031(4)
Cl2 0.0195(4) 0.0204(4) 0.0288(5) 0.0010(3) 0.0017(3) -0.0045(3)
O1 0.161(4) 0.164(4) 0.169(4) -0.023(2) 0.002(2) -0.033(2)
O2 0.058(3) 0.054(3) 0.093(4) -0.002(2) 0.005(3) 0.007(2)
N1 0.0203(15) 0.0179(15) 0.0149(14) -0.0016(11) 0.0007(11) -0.0085(12)
N2 0.0210(15) 0.0172(15) 0.0155(14) -0.0021(11) 0.0008(12) -0.0078(12)
N3 0.0191(15) 0.0158(14) 0.0216(15) -0.0018(12) 0.0014(12) -0.0047(12)
C1 0.0164(16) 0.0161(16) 0.0142(16) -0.0001(13) -0.0009(13) -0.0027(13)
C2 0.029(2) 0.0222(19) 0.0221(18) -0.0037(15) 0.0005(15) -0.0151(16)
C3 0.0268(19) 0.0249(19) 0.0219(18) -0.0012(15) 0.0004(15) -0.0168(16)
C4 0.0207(17) 0.0177(17) 0.0139(16) -0.0012(13) 0.0033(13) -0.0086(14)
C5 0.0190(17) 0.0157(16) 0.0183(17) 0.0005(13) 0.0012(13) -0.0075(14)
C6 0.0239(18) 0.0196(17) 0.0157(17) 0.0014(13) -0.0020(14) -0.0081(14)
C7 0.0272(19) 0.0216(18) 0.0182(18) -0.0032(14) 0.0041(15) -0.0104(15)
C8 0.0205(18) 0.0223(19) 0.0260(19) -0.0030(15) 0.0047(15) -0.0035(15)
C9 0.0199(18) 0.0214(18) 0.0211(18) 0.0021(14) -0.0015(14) -0.0076(14)
C10 0.0214(18) 0.0227(19) 0.0229(18) -0.0009(15) 0.0007(14) -0.0029(15)
C11 0.039(2) 0.037(2) 0.022(2) -0.0101(17) 0.0049(17) -0.0060(19)
C12 0.022(2) 0.040(2) 0.027(2) 0.0026(18) -0.0050(16) -0.0038(17)
C13 0.0200(17) 0.0174(17) 0.0138(16) -0.0040(13) 0.0013(13) -0.0073(13)
C14 0.0224(18) 0.0188(17) 0.0203(18) -0.0034(14) -0.0037(14) -0.0054(14)
C15 0.0187(18) 0.0211(18) 0.0261(19) -0.0082(15) -0.0013(15) -0.0002(14)
C16 0.0181(17) 0.027(2) 0.0218(18) -0.0075(15) 0.0016(14) -0.0086(15)
C17 0.0199(17) 0.0221(18) 0.0162(17) -0.0001(14) -0.0027(13) -0.0054(14)
C18 0.0186(17) 0.0186(17) 0.0180(17) -0.0029(14) -0.0012(13) -0.0061(14)
C19 0.037(2) 0.0216(19) 0.026(2) -0.0008(16) -0.0064(17) -0.0007(17)
C20 0.024(2) 0.041(2) 0.026(2) -0.0086(18) 0.0072(16) -0.0074(17)
C21 0.026(2) 0.027(2) 0.0193(18) -0.0014(15) 0.0009(15) 0.0022(16)
C22 0.0265(19) 0.0203(18) 0.0189(18) 0.0011(14) -0.0025(15) -0.0068(15)
C23 0.0228(18) 0.0205(18) 0.0244(19) -0.0019(15) -0.0051(15) -0.0043(15)
C24 0.0184(17) 0.0148(16) 0.0237(18) -0.0037(14) 0.0018(14) -0.0034(13)
C25 0.0203(18) 0.0187(18) 0.033(2) -0.0064(15) 0.0002(15) -0.0069(14)
C26 0.0229(19) 0.0175(18) 0.036(2) -0.0043(16) 0.0079(16) -0.0082(15)
C27 0.027(2) 0.0173(18) 0.0242(19) 0.0006(14) 0.0060(15) -0.0028(15)
C28 0.0199(18) 0.0189(18) 0.0221(18) -0.0022(14) 0.0010(14) -0.0033(14)
C29 0.0159(16) 0.0137(16) 0.0209(17) -0.0021(13) 0.0016(13) -0.0016(13)
C30 0.0156(16) 0.0201(17) 0.0215(18) -0.0026(14) -0.0001(13) -0.0040(14)
C31 0.036(3) 0.057(3) 0.038(3) -0.005(2) 0.004(2) -0.014(2)
C32 0.075(5) 0.055(4) 0.076(4) -0.023(3) 0.017(3) -0.047(3)
C33 0.141(5) 0.134(5) 0.139(5) -0.012(2) 0.007(2) -0.025(2)
C34 0.126(4) 0.125(4) 0.127(4) -0.009(2) -0.001(2) -0.025(2)

loop_
_atom_type_symbol
_atom_type_description
_atom_type_scat_dispersion_real
_atom_type_scat_dispersion_imag
_atom_type_scat_source
C C 0.0033 0.0016 'International Tables Vol C Tables 4.2.6.8 and 6.1.1.4'
H H 0.0000 0.0000 'International Tables Vol C Tables 4.2.6.8 and 6.1.1.4'
N N 0.0061 0.0033 'International Tables Vol C Tables 4.2.6.8 and 6.1.1.4'
O O 0.0106 0.0060 'International Tables Vol C Tables 4.2.6.8 and 6.1.1.4'
Cl Cl 0.1484 0.1585 'International Tables Vol C Tables 4.2.6.8 and 6.1.1.4'
Pd Pd -0.9988 1.0072 'International Tables Vol C Tables 4.2.6.8 and 6.1.1.4'

loop_
_geom_angle_atom_site_label_1
_geom_angle_atom_site_label_2
_geom_angle_atom_site_label_3
_geom_angle
_geom_angle_site_symmetry_1
_geom_angle_site_symmetry_3
C1 Pd1 N3 172.91(13) . .
C1 Pd1 Cl1 90.24(10) . .
N3 Pd1 Cl1 89.48(9) . .
C1 Pd1 Cl2 91.18(10) . .
N3 Pd1 Cl2 89.42(9) . .
Cl1 Pd1 Cl2 177.08(4) . .
C32 O2 C33 122.8(8) . .
C1 N1 C3 110.4(3) . .
C1 N1 C4 127.3(3) . .
C3 N1 C4 122.3(3) . .
C1 N2 C2 110.8(3) . .
C1 N2 C13 126.6(3) . .
C2 N2 C13 122.5(3) . .
C30 N3 C22 118.5(3) . .
C30 N3 Pd1 118.4(2) . .
C22 N3 Pd1 122.8(2) . .
N2 C1 N1 104.8(3) . .
N2 C1 Pd1 123.8(3) . .
N1 C1 Pd1 131.2(3) . .
C3 C2 N2 106.4(3) . .
C3 C2 H2 126.8 . .
N2 C2 H2 126.8 . .
C2 C3 N1 107.6(3) . .
C2 C3 H3 126.2 . .
N1 C3 H3 126.2 . .
C9 C4 C5 122.6(3) . .
C9 C4 N1 118.4(3) . .
C5 C4 N1 118.8(3) . .
C4 C5 C6 117.3(3) . .
C4 C5 C10 122.1(3) . .
C6 C5 C10 120.6(3) . .
C7 C6 C5 122.2(3) . .
C7 C6 H6 118.9 . .
C5 C6 H6 118.9 . .
C6 C7 C8 118.3(3) . .
C6 C7 C11 120.7(4) . .
C8 C7 C11 120.9(4) . .
C7 C8 C9 121.9(4) . .
C7 C8 H8 119.1 . .
C9 C8 H8 119.1 . .
C4 C9 C8 117.7(3) . .
C4 C9 C12 122.4(4) . .
C8 C9 C12 119.9(4) . .
C5 C10 H10A 109.5 . .
C5 C10 H10B 109.5 . .
H10A C10 H10B 109.5 . .
C5 C10 H10C 109.5 . .
H10A C10 H10C 109.5 . .
H10B C10 H10C 109.5 . .
C7 C11 H11A 109.5 . .
C7 C11 H11B 109.5 . .
H11A C11 H11B 109.5 . .
C7 C11 H11C 109.5 . .
H11A C11 H11C 109.5 . .
H11B C11 H11C 109.5 . .
C9 C12 H12A 109.5 . .
C9 C12 H12B 109.5 . .
H12A C12 H12B 109.5 . .
C9 C12 H12C 109.5 . .
H12A C12 H12C 109.5 . .
H12B C12 H12C 109.5 . .
C14 C13 C18 122.6(3) . .
C14 C13 N2 118.3(3) . .
C18 C13 N2 119.0(3) . .
C13 C14 C15 117.8(3) . .
C13 C14 C19 122.0(3) . .
C15 C14 C19 120.2(4) . .
C16 C15 C14 121.7(3) . .
C16 C15 H15 119.2 . .
C14 C15 H15 119.2 . .
C15 C16 C17 118.6(3) . .
C15 C16 C20 120.8(4) . .
C17 C16 C20 120.6(4) . .
C16 C17 C18 122.2(3) . .
C16 C17 H17 118.9 . .
C18 C17 H17 118.9 . .
C17 C18 C13 117.2(3) . .
C17 C18 C21 120.6(3) . .
C13 C18 C21 122.2(3) . .
C14 C19 H19A 109.5 . .
C14 C19 H19B 109.5 . .
H19A C19 H19B 109.5 . .
C14 C19 H19C 109.5 . .
H19A C19 H19C 109.5 . .
H19B C19 H19C 109.5 . .
C16 C20 H20A 109.5 . .
C16 C20 H20B 109.5 . .
H20A C20 H20B 109.5 . .
C16 C20 H20C 109.5 . .
H20A C20 H20C 109.5 . .
H20B C20 H20C 109.5 . .
C18 C21 H21A 109.5 . .
C18 C21 H21B 109.5 . .
H21A C21 H21B 109.5 . .
C18 C21 H21C 109.5 . .
H21A C21 H21C 109.5 . .
H21B C21 H21C 109.5 . .
C23 C22 N3 122.9(3) . .
C23 C22 H22 118.6 . .
N3 C22 H22 118.6 . .
C22 C23 C24 119.7(4) . .
C22 C23 H23 120.1 . .
C24 C23 H23 120.1 . .
C29 C24 C23 117.6(3) . .
C29 C24 C25 118.8(3) . .
C23 C24 C25 123.6(4) . .
C26 C25 C24 120.0(4) . .
C26 C25 H25 120.0 . .
C24 C25 H25 120.0 . .
C25 C26 C27 121.0(4) . .
C25 C26 H26 119.5 . .
C27 C26 H26 119.5 . .
C28 C27 C26 120.4(4) . .
C28 C27 H27 119.8 . .
C26 C27 H27 119.8 . .
C27 C28 C29 119.6(4) . .
C27 C28 H28 120.2 . .
C29 C28 H28 120.2 . .
C30 C29 C24 118.1(3) . .
C30 C29 C28 121.7(3) . .
C24 C29 C28 120.2(3) . .
N3 C30 C29 123.1(3) . .
N3 C30 H30 118.5 . .
C29 C30 H30 118.5 . .
C32 C31 H31A 109.5 . .
C32 C31 H31B 109.5 . .
H31A C31 H31B 109.5 . .
C32 C31 H31C 109.5 . .
H31A C31 H31C 109.5 . .
H31B C31 H31C 109.5 . .
O1 C32 O2 108.8(9) . .
O1 C32 C31 135.3(9) . .
O2 C32 C31 112.1(5) . .
C34 C33 O2 114.9(10) . .
C34 C33 H33A 108.6 . .
O2 C33 H33A 108.5 . .
C34 C33 H33B 108.5 . .
O2 C33 H33B 108.5 . .
H33A C33 H33B 107.5 . .
C33 C34 H34A 109.5 . .
C33 C34 H34B 109.5 . .
H34A C34 H34B 109.5 . .
C33 C34 H34C 109.5 . .
H34A C34 H34C 109.5 . .
H34B C34 H34C 109.5 . .

loop_
_geom_bond_atom_site_label_1
_geom_bond_atom_site_label_2
_geom_bond_distance
_geom_bond_site_symmetry_2
Pd1 C1 1.969(4) .
Pd1 N3 2.086(3) .
Pd1 Cl1 2.3040(10) .
Pd1 Cl2 2.3079(9) .
O1 C32 1.149(11) .
O2 C32 1.291(9) .
O2 C33 1.500(13) .
N1 C1 1.353(5) .
N1 C3 1.387(5) .
N1 C4 1.443(4) .
N2 C1 1.353(5) .
N2 C2 1.394(5) .
N2 C13 1.444(4) .
N3 C30 1.319(5) .
N3 C22 1.372(5) .
C2 C3 1.333(6) .
C2 H2 0.9300 .
C3 H3 0.9300 .
C4 C9 1.391(5) .
C4 C5 1.395(5) .
C5 C6 1.394(5) .
C5 C10 1.504(5) .
C6 C7 1.387(6) .
C6 H6 0.9300 .
C7 C8 1.390(6) .
C7 C11 1.504(5) .
C8 C9 1.394(5) .
C8 H8 0.9300 .
C9 C12 1.506(5) .
C10 H10A 0.9600 .
C10 H10B 0.9600 .
C10 H10C 0.9600 .
C11 H11A 0.9600 .
C11 H11B 0.9600 .
C11 H11C 0.9600 .
C12 H12A 0.9600 .
C12 H12B 0.9600 .
C12 H12C 0.9600 .
C13 C14 1.393(5) .
C13 C18 1.401(5) .
C14 C15 1.398(5) .
C14 C19 1.504(5) .
C15 C16 1.389(6) .
C15 H15 0.9300 .
C16 C17 1.394(5) .
C16 C20 1.508(5) .
C17 C18 1.395(5) .
C17 H17 0.9300 .
C18 C21 1.498(5) .
C19 H19A 0.9600 .
C19 H19B 0.9600 .
C19 H19C 0.9600 .
C20 H20A 0.9600 .
C20 H20B 0.9600 .
C20 H20C 0.9600 .
C21 H21A 0.9600 .
C21 H21B 0.9600 .
C21 H21C 0.9600 .
C22 C23 1.355(5) .
C22 H22 0.9300 .
C23 C24 1.416(5) .
C23 H23 0.9300 .
C24 C29 1.416(5) .
C24 C25 1.423(5) .
C25 C26 1.363(6) .
C25 H25 0.9300 .
C26 C27 1.419(6) .
C26 H26 0.9300 .
C27 C28 1.367(5) .
C27 H27 0.9300 .
C28 C29 1.418(5) .
C28 H28 0.9300 .
C29 C30 1.412(5) .
C30 H30 0.9300 .
C31 C32 1.467(9) .
C31 H31A 0.9600 .
C31 H31B 0.9600 .
C31 H31C 0.9600 .
C33 C34 1.450(9) .
C33 H33A 0.9700 .
C33 H33B 0.9700 .
C34 H34A 0.9600 .
C34 H34B 0.9600 .
C34 H34C 0.9600 .

loop_
_geom_torsion_atom_site_label_1
_geom_torsion_atom_site_label_2
_geom_torsion_atom_site_label_3
_geom_torsion_atom_site_label_4
_geom_torsion
_geom_torsion_site_symmetry_1
_geom_torsion_site_symmetry_2
_geom_torsion_site_symmetry_3
_geom_torsion_site_symmetry_4
C1 Pd1 N3 C30 -25.0(12) . . . .
Cl1 Pd1 N3 C30 62.8(3) . . . .
Cl2 Pd1 N3 C30 -120.0(3) . . . .
C1 Pd1 N3 C22 148.6(10) . . . .
Cl1 Pd1 N3 C22 -123.6(3) . . . .
Cl2 Pd1 N3 C22 53.7(3) . . . .
C2 N2 C1 N1 -0.8(4) . . . .
C13 N2 C1 N1 175.8(3) . . . .
C2 N2 C1 Pd1 174.3(3) . . . .
C13 N2 C1 Pd1 -9.0(5) . . . .
C3 N1 C1 N2 0.6(4) . . . .
C4 N1 C1 N2 -177.9(3) . . . .
C3 N1 C1 Pd1 -174.1(3) . . . .
C4 N1 C1 Pd1 7.4(6) . . . .
N3 Pd1 C1 N2 -20.2(12) . . . .
Cl1 Pd1 C1 N2 -107.9(3) . . . .
Cl2 Pd1 C1 N2 74.6(3) . . . .
N3 Pd1 C1 N1 153.6(9) . . . .
Cl1 Pd1 C1 N1 65.9(3) . . . .
Cl2 Pd1 C1 N1 -111.6(3) . . . .
C1 N2 C2 C3 0.8(4) . . . .
C13 N2 C2 C3 -176.0(3) . . . .
N2 C2 C3 N1 -0.4(4) . . . .
C1 N1 C3 C2 -0.1(5) . . . .
C4 N1 C3 C2 178.5(3) . . . .
C1 N1 C4 C9 -109.0(4) . . . .
C3 N1 C4 C9 72.8(5) . . . .
C1 N1 C4 C5 76.5(5) . . . .
C3 N1 C4 C5 -101.8(4) . . . .
C9 C4 C5 C6 3.1(5) . . . .
N1 C4 C5 C6 177.4(3) . . . .
C9 C4 C5 C10 -174.9(3) . . . .
N1 C4 C5 C10 -0.6(5) . . . .
C4 C5 C6 C7 -1.8(5) . . . .
C10 C5 C6 C7 176.2(3) . . . .
C5 C6 C7 C8 -0.3(6) . . . .
C5 C6 C7 C11 179.6(4) . . . .
C6 C7 C8 C9 1.2(6) . . . .
C11 C7 C8 C9 -178.7(4) . . . .
C5 C4 C9 C8 -2.2(5) . . . .
N1 C4 C9 C8 -176.6(3) . . . .
C5 C4 C9 C12 177.6(4) . . . .
N1 C4 C9 C12 3.2(5) . . . .
C7 C8 C9 C4 0.0(6) . . . .
C7 C8 C9 C12 -179.8(4) . . . .
C1 N2 C13 C14 -101.3(4) . . . .
C2 N2 C13 C14 74.9(5) . . . .
C1 N2 C13 C18 82.2(5) . . . .
C2 N2 C13 C18 -101.5(4) . . . .
C18 C13 C14 C15 -0.9(5) . . . .
N2 C13 C14 C15 -177.2(3) . . . .
C18 C13 C14 C19 177.5(3) . . . .
N2 C13 C14 C19 1.2(5) . . . .
C13 C14 C15 C16 0.4(5) . . . .
C19 C14 C15 C16 -178.0(4) . . . .
C14 C15 C16 C17 -0.3(6) . . . .
C14 C15 C16 C20 179.2(4) . . . .
C15 C16 C17 C18 0.7(6) . . . .
C20 C16 C17 C18 -178.8(4) . . . .
C16 C17 C18 C13 -1.1(5) . . . .
C16 C17 C18 C21 176.1(3) . . . .
C14 C13 C18 C17 1.2(5) . . . .
N2 C13 C18 C17 177.5(3) . . . .
C14 C13 C18 C21 -175.9(3) . . . .
N2 C13 C18 C21 0.4(5) . . . .
C30 N3 C22 C23 0.0(6) . . . .
Pd1 N3 C22 C23 -173.7(3) . . . .
N3 C22 C23 C24 2.8(6) . . . .
C22 C23 C24 C29 -3.0(5) . . . .
C22 C23 C24 C25 174.9(4) . . . .
C29 C24 C25 C26 0.6(5) . . . .
C23 C24 C25 C26 -177.2(4) . . . .
C24 C25 C26 C27 -1.3(6) . . . .
C25 C26 C27 C28 0.9(6) . . . .
C26 C27 C28 C29 0.2(6) . . . .
C23 C24 C29 C30 0.7(5) . . . .
C25 C24 C29 C30 -177.3(3) . . . .
C23 C24 C29 C28 178.4(3) . . . .
C25 C24 C29 C28 0.5(5) . . . .
C27 C28 C29 C30 176.8(3) . . . .
C27 C28 C29 C24 -0.9(5) . . . .
C22 N3 C30 C29 -2.4(5) . . . .
Pd1 N3 C30 C29 171.5(3) . . . .
C24 C29 C30 N3 2.1(5) . . . .
C28 C29 C30 N3 -175.6(3) . . . .
C33 O2 C32 O1 13.3(12) . . . .
C33 O2 C32 C31 174.7(6) . . . .
C32 O2 C33 C34 82.5(13) . . . .
